data_1571268
loop_
_publ_author_name
'Athan, Manikumar'
'Krishnan, Soundararajan'
'Loganathan, Nagarajan'

_publ_section_title
;
 trans-Dibromidotetrakis(5-methyl-1H-pyrazole-\kN 2)manganese(II)
;
_journal_coeditor_code ZL4064
_journal_issue 3
_journal_name_full IUCrData
_journal_paper_doi 10.1107/S2414314624002372
_journal_volume 9
_journal_year 2024
_chemical_formula_iupac '[Mn Br2 (C4 H6 N2)4]'
_chemical_formula_moiety 'C16 H24 Br2 Mn N8'
_chemical_formula_sum 'C16 H24 Br2 Mn N8'
_chemical_formula_weight 543.19
_chemical_name_systematic
;
<i>trans</i>-Dibromidotetrakis(5-methyl-1<i>H</i>-pyrazole-\k<i>N</i>^2^)\
manganese(II)
;
_space_group_crystal_system triclinic
_space_group_IT_number 2
_space_group_name_Hall '-P 1'
_space_group_name_H-M_alt 'P -1'
_atom_sites_solution_hydrogens mixed
_atom_sites_solution_primary dual
_atom_sites_solution_secondary difmap
_audit_creation_method SHELXL-2019/3
_cell_angle_alpha 90.707(4)
_cell_angle_beta 106.138(4)
_cell_angle_gamma 114.285(5)
_cell_formula_units_Z 1
_cell_length_a 7.6288(3)
_cell_length_b 8.7530(4)
_cell_length_c 9.3794(4)
_cell_measurement_reflns_used 4000
_cell_measurement_temperature 120(2)
_cell_measurement_theta_max 27.9980
_cell_measurement_theta_min 3.0650
_cell_volume 542.62(5)
_computing_cell_refinement
;
CrysAlisPro 1.171.39.29d (Rigaku OD, 2017)
;
_computing_data_collection
;
CrysAlisPro 1.171.39.29d (Rigaku OD, 2017)
;
_computing_data_reduction
;
CrysAlisPro 1.171.39.29d (Rigaku OD, 2017)
;
_computing_molecular_graphics
;
ORTEP-3 for Windows2020.3 (Farrugia, 2012), Diamond 3.2k (Brandenburg et al.,
2014)
;
_computing_publication_material
;
PublCIF (Westrip, 2010)
;
_computing_structure_refinement
;
<i>SHELXL2019/3</i> (Sheldrick, 2015b)
;
_computing_structure_solution
;
<i>SHELXT</i> (Sheldrick, 2015a)
;
_diffrn_ambient_temperature 120(2)
_diffrn_measured_fraction_theta_full 0.998
_diffrn_measured_fraction_theta_max 0.900
_diffrn_measurement_device_type 'XtaLAB AFC12 (RINC): Kappa single'
_diffrn_measurement_method '\w scans'
_diffrn_radiation_type MoK\a
_diffrn_radiation_wavelength 0.71073
_diffrn_reflns_av_R_equivalents 0.0598
_diffrn_reflns_av_unetI/netI 0.0555
_diffrn_reflns_limit_h_max 10
_diffrn_reflns_limit_h_min -10
_diffrn_reflns_limit_k_max 11
_diffrn_reflns_limit_k_min -10
_diffrn_reflns_limit_l_max 11
_diffrn_reflns_limit_l_min -12
_diffrn_reflns_number 11690
_diffrn_reflns_theta_full 25.242
_diffrn_reflns_theta_max 28.898
_diffrn_reflns_theta_min 3.082
_diffrn_source 'fine-focus sealed X-ray tube'
_diffrn_standards_decay_% 0
_diffrn_standards_interval_count 20
_diffrn_standards_number 3
_exptl_absorpt_coefficient_mu 4.308
_exptl_absorpt_correction_T_max 1.0000
_exptl_absorpt_correction_T_min 0.70618
_exptl_absorpt_correction_type multi-scan
_exptl_absorpt_process_details
;
(CrysAlisPro; Rigaku OD, 2017)
;
_exptl_crystal_colour yellow
_exptl_crystal_density_diffrn 1.662
_exptl_crystal_description block
_exptl_crystal_F_000 271
_exptl_crystal_size_max 0.170
_exptl_crystal_size_mid 0.140
_exptl_crystal_size_min 0.120
_refine_diff_density_max 0.496
_refine_diff_density_min -0.375
_refine_ls_extinction_method none
_refine_ls_goodness_of_fit_ref 1.037
_refine_ls_hydrogen_treatment mixed
_refine_ls_matrix_type full
_refine_ls_number_parameters 134
_refine_ls_number_reflns 2574
_refine_ls_number_restraints 0
_refine_ls_restrained_S_all 1.037
_refine_ls_R_factor_all 0.0462
_refine_ls_R_factor_gt 0.0318
_refine_ls_shift/su_max 0.000
_refine_ls_shift/su_mean 0.000
_refine_ls_structure_factor_coef Fsqd
_refine_ls_weighting_details 'w=1/[\s^2^(Fo^2^)+(0.0225P)^2^+0.1264P] where P=(Fo^2^+2Fc^2^)/3'
_refine_ls_weighting_scheme calc
_refine_ls_wR_factor_gt 0.0610
_refine_ls_wR_factor_ref 0.0640
_reflns_number_gt 2115
_reflns_number_total 2574
_reflns_threshold_expression 'I > 2\s(I)'
_cod_data_source_file zl4064.cif
_cod_data_source_block I
_cod_database_code 1571268
_shelx_space_group_comment
;
The symmetry employed for this shelxl refinement is uniquely defined
by the following loop, which should always be used as a source of
symmetry information in preference to the above space-group names.
They are only intended as comments.
;
_shelx_estimated_absorpt_t_min 0.528
_shelx_estimated_absorpt_t_max 0.626

loop_
_space_group_symop_operation_xyz
'x, y, z'
'-x, -y, -z'

loop_
_atom_site_type_symbol
_atom_site_label
_atom_site_fract_x
_atom_site_fract_y
_atom_site_fract_z
_atom_site_U_iso_or_equiv
_atom_site_adp_type
_atom_site_calc_flag
_atom_site_occupancy
_atom_site_disorder_assembly
_atom_site_disorder_group
C C1 0.8781(4) -0.4193(4) 0.2379(3) 0.0248(6) Uani d 1 . .
H H1A 0.841583 -0.535204 0.195589 0.037 Uiso calc 1 . .
H H1B 0.924272 -0.407646 0.347700 0.037 Uiso calc 1 . .
H H1C 0.986772 -0.339348 0.203390 0.037 Uiso calc 1 . .
C C2 0.6971(4) -0.3823(3) 0.1878(3) 0.0177(5) Uani d 1 . .
C C3 0.5014(4) -0.4665(3) 0.1909(3) 0.0196(6) Uani d 1 . .
H H3 0.443446 -0.571543 0.225950 0.024 Uiso calc 1 . .
C C4 0.4061(4) -0.3654(3) 0.1319(3) 0.0191(5) Uani d 1 . .
H H4 0.268506 -0.392289 0.120452 0.023 Uiso calc 1 . .
C C5 0.6662(4) 0.1767(4) 0.3552(3) 0.0234(6) Uani d 1 . .
H H5 0.803196 0.199834 0.368271 0.028 Uiso calc 1 . .
C C6 0.5970(4) 0.2174(4) 0.4670(3) 0.0251(6) Uani d 1 . .
H H6 0.675254 0.271808 0.566727 0.030 Uiso calc 1 . .
C C7 0.3930(4) 0.1625(3) 0.4026(3) 0.0201(6) Uani d 1 . .
C C8 0.2336(4) 0.1681(4) 0.4618(3) 0.0329(7) Uani d 1 . .
H H8A 0.264306 0.152549 0.567683 0.049 Uiso calc 1 . .
H H8B 0.101977 0.077534 0.404452 0.049 Uiso calc 1 . .
H H8C 0.229412 0.278049 0.452166 0.049 Uiso calc 1 . .
Br Br1 0.91038(4) 0.16217(3) 0.06734(3) 0.01922(10) Uani d 1 . .
Mn Mn1 0.500000 0.000000 0.000000 0.01496(13) Uani d 1 . .
N N1 0.5313(3) -0.2264(3) 0.0935(2) 0.0169(4) Uani d 1 . .
N N2 0.7090(3) -0.2395(3) 0.1301(2) 0.0177(5) Uani d 1 . .
N N3 0.5156(3) 0.1016(3) 0.2283(2) 0.0175(5) Uani d 1 . .
N N4 0.3507(3) 0.0941(3) 0.2610(2) 0.0193(5) Uani d 1 . .
H H2 0.804(4) -0.166(4) 0.106(3) 0.013(7) Uiso d 1 . .
H H7 0.244(5) 0.058(4) 0.196(3) 0.025(8) Uiso d 1 . .

loop_
_atom_site_aniso_label
_atom_site_aniso_U_11
_atom_site_aniso_U_22
_atom_site_aniso_U_33
_atom_site_aniso_U_12
_atom_site_aniso_U_13
_atom_site_aniso_U_23
C1 0.0248(15) 0.0259(15) 0.0293(15) 0.0154(13) 0.0098(12) 0.0085(12)
C2 0.0219(13) 0.0169(13) 0.0145(12) 0.0100(11) 0.0038(10) 0.0005(10)
C3 0.0258(14) 0.0163(13) 0.0177(13) 0.0092(11) 0.0079(11) 0.0036(10)
C4 0.0184(13) 0.0187(14) 0.0208(13) 0.0069(11) 0.0088(10) 0.0018(10)
C5 0.0165(13) 0.0293(16) 0.0253(14) 0.0116(12) 0.0052(11) 0.0054(12)
C6 0.0237(14) 0.0349(17) 0.0161(13) 0.0124(13) 0.0058(11) 0.0008(11)
C7 0.0216(14) 0.0229(14) 0.0165(13) 0.0086(11) 0.0087(11) 0.0027(10)
C8 0.0276(16) 0.055(2) 0.0204(14) 0.0201(15) 0.0104(12) 0.0017(13)
Br1 0.01626(14) 0.01839(15) 0.02480(15) 0.00854(11) 0.00746(10) 0.00161(10)
Mn1 0.0161(3) 0.0151(3) 0.0174(3) 0.0090(2) 0.0070(2) 0.0023(2)
N1 0.0180(11) 0.0168(11) 0.0181(11) 0.0106(9) 0.0042(9) 0.0020(8)
N2 0.0148(11) 0.0175(12) 0.0208(12) 0.0061(10) 0.0065(9) 0.0040(9)
N3 0.0163(11) 0.0204(12) 0.0203(11) 0.0098(9) 0.0092(9) 0.0030(9)
N4 0.0159(12) 0.0201(12) 0.0195(12) 0.0054(10) 0.0056(10) 0.0013(9)

loop_
_atom_type_symbol
_atom_type_description
_atom_type_scat_dispersion_real
_atom_type_scat_dispersion_imag
_atom_type_scat_source
C C 0.0033 0.0016 'International Tables Vol C Tables 4.2.6.8 and 6.1.1.4'
H H 0.0000 0.0000 'International Tables Vol C Tables 4.2.6.8 and 6.1.1.4'
Br Br -0.2901 2.4595 'International Tables Vol C Tables 4.2.6.8 and 6.1.1.4'
Mn Mn 0.3368 0.7283 'International Tables Vol C Tables 4.2.6.8 and 6.1.1.4'
N N 0.0061 0.0033 'International Tables Vol C Tables 4.2.6.8 and 6.1.1.4'

loop_
_geom_angle_atom_site_label_1
_geom_angle_atom_site_label_2
_geom_angle_atom_site_label_3
_geom_angle_site_symmetry_1
_geom_angle_site_symmetry_3
_geom_angle
_geom_angle_publ_flag
C2 C1 H1A . . 109.5 ?
C2 C1 H1B . . 109.5 ?
H1A C1 H1B . . 109.5 ?
C2 C1 H1C . . 109.5 ?
H1A C1 H1C . . 109.5 ?
H1B C1 H1C . . 109.5 ?
N2 C2 C3 . . 105.9(2) ?
N2 C2 C1 . . 121.2(2) ?
C3 C2 C1 . . 132.9(2) ?
C2 C3 C4 . . 105.5(2) ?
C2 C3 H3 . . 127.3 ?
C4 C3 H3 . . 127.3 ?
N1 C4 C3 . . 111.7(2) ?
N1 C4 H4 . . 124.1 ?
C3 C4 H4 . . 124.1 ?
N3 C5 C6 . . 111.3(2) ?
N3 C5 H5 . . 124.3 ?
C6 C5 H5 . . 124.3 ?
C7 C6 C5 . . 105.6(2) ?
C7 C6 H6 . . 127.2 ?
C5 C6 H6 . . 127.2 ?
N4 C7 C6 . . 105.9(2) ?
N4 C7 C8 . . 122.0(2) ?
C6 C7 C8 . . 132.1(2) ?
C7 C8 H8A . . 109.5 ?
C7 C8 H8B . . 109.5 ?
H8A C8 H8B . . 109.5 ?
C7 C8 H8C . . 109.5 ?
H8A C8 H8C . . 109.5 ?
H8B C8 H8C . . 109.5 ?
Br1 Br1 Mn1 1 . 0.00(2) ?
N1 Mn1 N1 . 2_655 180.0 ?
N1 Mn1 N3 . . 89.74(7) ?
N1 Mn1 N3 2_655 . 90.26(7) ?
N1 Mn1 N3 . 2_655 90.26(7) ?
N1 Mn1 N3 2_655 2_655 89.74(7) ?
N3 Mn1 N3 . 2_655 180.0 ?
N1 Mn1 Br1 . 1 89.10(5) ?
N1 Mn1 Br1 2_655 1 90.90(5) ?
N3 Mn1 Br1 . 1 91.45(5) ?
N3 Mn1 Br1 2_655 1 88.55(5) ?
N1 Mn1 Br1 . . 89.10(5) ?
N1 Mn1 Br1 2_655 . 90.90(5) ?
N3 Mn1 Br1 . . 91.45(5) ?
N3 Mn1 Br1 2_655 . 88.55(5) ?
Br1 Mn1 Br1 1 . 0.000(16) ?
N1 Mn1 Br1 . 2_655 90.90(5) ?
N1 Mn1 Br1 2_655 2_655 89.10(5) ?
N3 Mn1 Br1 . 2_655 88.55(5) ?
N3 Mn1 Br1 2_655 2_655 91.45(5) ?
Br1 Mn1 Br1 1 2_655 180.0 ?
Br1 Mn1 Br1 . 2_655 180.0 ?
C4 N1 N2 . . 104.0(2) ?
C4 N1 Mn1 . . 133.75(17) ?
N2 N1 Mn1 . . 122.16(16) ?
C2 N2 N1 . . 112.9(2) ?
C2 N2 H2 . . 129.5(18) ?
N1 N2 H2 . . 117.2(18) ?
C5 N3 N4 . . 104.0(2) ?
C5 N3 Mn1 . . 133.35(17) ?
N4 N3 Mn1 . . 122.65(15) ?
C7 N4 N3 . . 113.2(2) ?
C7 N4 H7 . . 127(2) ?
N3 N4 H7 . . 119(2) ?

loop_
_geom_bond_atom_site_label_1
_geom_bond_atom_site_label_2
_geom_bond_site_symmetry_2
_geom_bond_distance
_geom_bond_publ_flag
C1 C2 . 1.497(3) ?
C1 H1A . 0.9800 ?
C1 H1B . 0.9800 ?
C1 H1C . 0.9800 ?
C2 N2 . 1.348(3) ?
C2 C3 . 1.376(4) ?
C3 C4 . 1.391(4) ?
C3 H3 . 0.9500 ?
C4 N1 . 1.330(3) ?
C4 H4 . 0.9500 ?
C5 N3 . 1.330(3) ?
C5 C6 . 1.400(4) ?
C5 H5 . 0.9500 ?
C6 C7 . 1.368(4) ?
C6 H6 . 0.9500 ?
C7 N4 . 1.346(3) ?
C7 C8 . 1.488(4) ?
C8 H8A . 0.9800 ?
C8 H8B . 0.9800 ?
C8 H8C . 0.9800 ?
Br1 Br1 1 0.0000(10) ?
Br1 Mn1 . 2.7274(3) ?
Mn1 N1 . 2.251(2) ?
Mn1 N1 2_655 2.251(2) ?
Mn1 N3 . 2.2612(19) ?
Mn1 N3 2_655 2.2613(19) ?
N1 N2 . 1.356(3) ?
N2 H2 . 0.84(3) ?
N3 N4 . 1.352(3) ?
N4 H7 . 0.80(3) ?

loop_
_geom_hbond_atom_site_label_D
_geom_hbond_atom_site_label_H
_geom_hbond_atom_site_label_A
_geom_hbond_site_symmetry_A
_geom_hbond_distance_DH
_geom_hbond_distance_HA
_geom_hbond_distance_DA
_geom_hbond_angle_DHA
_geom_hbond_publ_flag
N2 H2 Br1 1 0.84(3) 2.70(3) 3.343(2) 134(2) yes
C1 H1C Br1 2_755 0.98 3.11 3.951(3) 144.7 yes
N2 H2 Br1 . 0.84(3) 2.70(3) 3.343(2) 134(2) yes
N2 H2 Br1 2_755 0.84(3) 3.05(3) 3.704(2) 137(2) yes
N4 H7 Br1 1_455 0.80(3) 3.00(3) 3.636(2) 138(3) yes
N4 H7 Br1 2_655 0.80(3) 2.76(3) 3.351(2) 132(3) yes
C3 H3 N4 1_545 0.95 2.76 3.659(3) 158.0 yes
C8 H8A N2 2_656 0.98 2.86 3.744(3) 151.2 yes
C8 H8A Cg1 2_656 0.98 2.61 3.586(3) 173 yes
C3 H3 Cg2 2_666 0.95 2.84 3.667(4) 146 yes

loop_
_geom_torsion_atom_site_label_1
_geom_torsion_atom_site_label_2
_geom_torsion_atom_site_label_3
_geom_torsion_atom_site_label_4
_geom_torsion_site_symmetry_1
_geom_torsion_site_symmetry_2
_geom_torsion_site_symmetry_3
_geom_torsion_site_symmetry_4
_geom_torsion
_geom_torsion_publ_flag
N2 C2 C3 C4 . . . . 0.4(3) ?
C1 C2 C3 C4 . . . . 178.2(3) ?
C2 C3 C4 N1 . . . . 0.1(3) ?
N3 C5 C6 C7 . . . . 0.3(3) ?
C5 C6 C7 N4 . . . . 0.0(3) ?
C5 C6 C7 C8 . . . . -180.0(3) ?
C3 C4 N1 N2 . . . . -0.5(3) ?
C3 C4 N1 Mn1 . . . . -177.60(16) ?
C3 C2 N2 N1 . . . . -0.8(3) ?
C1 C2 N2 N1 . . . . -178.9(2) ?
C4 N1 N2 C2 . . . . 0.8(3) ?
Mn1 N1 N2 C2 . . . . 178.32(15) ?
C6 C5 N3 N4 . . . . -0.4(3) ?
C6 C5 N3 Mn1 . . . . 179.66(18) ?
C6 C7 N4 N3 . . . . -0.3(3) ?
C8 C7 N4 N3 . . . . 179.7(2) ?
C5 N3 N4 C7 . . . . 0.4(3) ?
Mn1 N3 N4 C7 . . . . -179.64(17) ?
